data_2203895
loop_
_publ_author_name
'Johnson, M. N.'
'Feeder, N.'

_publ_section_title
;
 <small>DL</small>-Histidine <small>DL</small>-tartrate
;
_journal_issue 7
_journal_name_full 'Acta Crystallographica Section E'
_journal_page_first o1273
_journal_page_last o1274
_journal_paper_doi 10.1107/S1600536804015296
_journal_volume 60
_journal_year 2004
_chemical_formula_iupac 'C6 H10 N3 O2 +, C4 H5 O6 -'
_chemical_formula_moiety 'C6 H10 N3 O2 +, C4 H5 O6 -'
_chemical_formula_sum 'C10 H15 N3 O8'
_chemical_formula_weight 305.25
_chemical_name_common 'DL-histidine DL-tartrate'
_space_group_IT_number 14
_symmetry_cell_setting monoclinic
_symmetry_space_group_name_Hall '-P 2ybc'
_symmetry_space_group_name_H-M 'P 1 21/c 1'
_atom_sites_solution_hydrogens geom
_atom_sites_solution_primary direct
_atom_sites_solution_secondary difmap
_cell_angle_alpha 90.00
_cell_angle_beta 90.253(2)
_cell_angle_gamma 90.00
_cell_formula_units_Z 4
_cell_length_a 4.9695(5)
_cell_length_b 13.4392(12)
_cell_length_c 19.2749(18)
_cell_measurement_reflns_used 2967
_cell_measurement_temperature 295(2)
_cell_measurement_theta_max 28.02
_cell_measurement_theta_min 1.85
_cell_volume 1287.3(2)
_computing_cell_refinement 'SAINT (Siemens, 1994)'
_computing_data_collection 'SMART (Siemens, 1994)'
_computing_data_reduction SAINT
_computing_molecular_graphics ' ORTEP-3 (Farrugia, 1997) and Materials Studio (Accelrys, 2001)'
_computing_publication_material SHELXL97
_computing_structure_refinement 'SHELXL97 (Sheldrick, 1997)'
_computing_structure_solution 'SHELXS97 (Sheldrick, 1990)'
_diffrn_ambient_temperature 295(2)
_diffrn_detector_area_resol_mean 67
_diffrn_measured_fraction_theta_full 0.949
_diffrn_measured_fraction_theta_max 0.949
_diffrn_measurement_device_type 'Bruker SMART APEX CCD'
_diffrn_measurement_method 'Thin-slice \w'
_diffrn_radiation_monochromator graphite
_diffrn_radiation_source 'fine-focus sealed tube'
_diffrn_radiation_type MoK\a
_diffrn_radiation_wavelength 0.71073
_diffrn_reflns_av_R_equivalents 0.0226
_diffrn_reflns_av_sigmaI/netI 0.0333
_diffrn_reflns_limit_h_max 6
_diffrn_reflns_limit_h_min -6
_diffrn_reflns_limit_k_max 17
_diffrn_reflns_limit_k_min -17
_diffrn_reflns_limit_l_max 25
_diffrn_reflns_limit_l_min -25
_diffrn_reflns_number 7512
_diffrn_reflns_theta_full 28.02
_diffrn_reflns_theta_max 28.02
_diffrn_reflns_theta_min 1.85
_diffrn_standards_decay_% 0
_diffrn_standards_interval_count 0
_diffrn_standards_number 0
_exptl_absorpt_coefficient_mu 0.138
_exptl_absorpt_correction_T_max 0.990
_exptl_absorpt_correction_T_min 0.843
_exptl_absorpt_correction_type multi-scan
_exptl_absorpt_process_details '(SADABS; Sheldrick, 1997; Blessing, 1995)'
_exptl_crystal_colour colourless
_exptl_crystal_density_diffrn 1.575
_exptl_crystal_density_method 'not measured'
_exptl_crystal_description Needle
_exptl_crystal_F_000 640
_exptl_crystal_size_max 0.50
_exptl_crystal_size_mid 0.10
_exptl_crystal_size_min 0.10
_refine_diff_density_max 0.435
_refine_diff_density_min -0.207
_refine_ls_extinction_method none
_refine_ls_goodness_of_fit_ref 1.023
_refine_ls_hydrogen_treatment constr
_refine_ls_matrix_type full
_refine_ls_number_parameters 194
_refine_ls_number_reflns 2967
_refine_ls_number_restraints 0
_refine_ls_restrained_S_all 1.023
_refine_ls_R_factor_all 0.0584
_refine_ls_R_factor_gt 0.0435
_refine_ls_shift/su_max 0.001
_refine_ls_shift/su_mean 0.000
_refine_ls_structure_factor_coef Fsqd
_refine_ls_weighting_details 'calc w = 1/[\s^2^(Fo^2^)+(0.0666P)^2^] where P = (Fo^2^+2Fc^2^)/3'
_refine_ls_weighting_scheme calc
_refine_ls_wR_factor_gt 0.1133
_refine_ls_wR_factor_ref 0.1184
_reflns_number_gt 2207
_reflns_number_total 2967
_reflns_threshold_expression I>2\s(I)
_cod_data_source_file dn6150.cif
_cod_data_source_block I
_cod_depositor_comments
;
The following automatic conversions were performed:
'_symmetry_cell_setting' value 'Monoclinic' changed to 'monoclinic'
according to '/home/saulius/struct/CIF-dictionaries/cif_core.dic'
dictionary named 'cif_core.dic' version 2.4.1 from 2010-06-29.

Automatic conversion script
Id: cif_fix_enum 1527 2010-12-29 10:47:43Z saulius 

The following automatic conversions were performed:

'_symmetry_cell_setting' value 'Monoclinic' changed to 'monoclinic'
according to /home/saulius/struct/CIF-dictionaries/cif_core.dic
dictionary named 'cif_core.dic' version 2.4.1 from 2010-06-29.

Automatic conversion script
Id: cif_fix_values 1715 2011-07-08 13:25:40Z adriana 
;
_cod_original_sg_symbol_Hall -P2ybc
_cod_original_sg_symbol_H-M 'P 21/c'
_cod_database_code 2203895
_cod_database_fobs_code 2203895

loop_
_symmetry_equiv_pos_as_xyz
'x, y, z'
'-x, y+1/2, -z+1/2'
'-x, -y, -z'
'x, -y-1/2, z-1/2'

loop_
_atom_site_label
_atom_site_fract_x
_atom_site_fract_y
_atom_site_fract_z
_atom_site_U_iso_or_equiv
_atom_site_adp_type
_atom_site_calc_flag
_atom_site_refinement_flags
_atom_site_occupancy
_atom_site_type_symbol
C1 0.1685(3) 0.73187(12) 0.66501(9) 0.0318(4) Uani d . 1 C
C2 0.2198(4) 0.77519(13) 0.72645(10) 0.0386(4) Uani d . 1 C
H2 0.1342 0.7610 0.7681 0.046 Uiso calc R 1 H
C3 0.4909(4) 0.84349(13) 0.65168(10) 0.0372(4) Uani d . 1 C
H3 0.6224 0.8836 0.6319 0.045 Uiso calc R 1 H
C4 -0.0369(4) 0.65675(12) 0.64434(10) 0.0358(4) Uani d . 1 C
H4A -0.1390 0.6824 0.6052 0.043 Uiso calc R 1 H
H4B -0.1609 0.6473 0.6825 0.043 Uiso calc R 1 H
C5 0.0819(3) 0.55634(11) 0.62459(9) 0.0298(4) Uani d . 1 C
H5 0.2238 0.5664 0.5901 0.036 Uiso calc R 1 H
C6 0.1981(3) 0.49876(11) 0.68674(8) 0.0286(4) Uani d . 1 C
C7 0.8407(4) 0.92923(12) 0.38923(9) 0.0392(4) Uani d . 1 C
C8 0.6893(4) 0.85823(12) 0.43616(9) 0.0376(4) Uani d . 1 C
H8 0.4990 0.8773 0.4372 0.045 Uiso calc R 1 H
C9 0.7135(3) 0.75243(11) 0.40876(8) 0.0281(4) Uani d . 1 C
H9 0.6004 0.7473 0.3671 0.034 Uiso calc R 1 H
C10 0.6010(3) 0.67992(12) 0.46299(8) 0.0273(3) Uani d . 1 C
N1 0.4190(3) 0.84348(11) 0.71715(8) 0.0377(4) Uani d . 1 N
H1 0.4868 0.8807 0.7491 0.045 Uiso calc R 1 H
N2 0.3426(3) 0.77602(10) 0.61863(8) 0.0364(4) Uani d . 1 N
H2A 0.3533 0.7621 0.5752 0.044 Uiso calc R 1 H
N3 -0.1363(3) 0.49502(9) 0.59342(7) 0.0282(3) Uani d . 1 N
H3A -0.2652 0.4854 0.6246 0.042 Uiso calc R 1 H
H3B -0.0698 0.4365 0.5803 0.042 Uiso calc R 1 H
H3C -0.2046 0.5264 0.5567 0.042 Uiso calc R 1 H
O1 0.0532(3) 0.48152(10) 0.73684(7) 0.0461(4) Uani d . 1 O
O2 0.4328(3) 0.46847(11) 0.68080(7) 0.0495(4) Uani d . 1 O
O3 0.7603(3) 0.92187(10) 0.32456(7) 0.0481(4) Uani d . 1 O
H3D 0.8607 0.9543 0.2996 0.072 Uiso calc R 1 H
O4 1.0095(3) 0.98561(11) 0.41035(7) 0.0591(4) Uani d . 1 O
O5 0.7946(4) 0.85996(10) 0.50444(7) 0.0601(5) Uani d . 1 O
H5A 0.8650 0.9141 0.5119 0.090 Uiso calc R 1 H
O6 0.9796(2) 0.72979(9) 0.38935(6) 0.0358(3) Uani d . 1 O
H6 1.0753 0.7274 0.4241 0.054 Uiso calc R 1 H
O7 0.7460(3) 0.60922(9) 0.48094(6) 0.0404(3) Uani d . 1 O
O8 0.3696(2) 0.69787(9) 0.48593(6) 0.0373(3) Uani d . 1 O

loop_
_atom_site_aniso_label
_atom_site_aniso_U_11
_atom_site_aniso_U_22
_atom_site_aniso_U_33
_atom_site_aniso_U_12
_atom_site_aniso_U_13
_atom_site_aniso_U_23
C1 0.0383(9) 0.0256(8) 0.0315(9) 0.0024(7) -0.0027(7) 0.0006(7)
C2 0.0436(10) 0.0401(10) 0.0320(9) -0.0066(8) 0.0008(8) -0.0019(7)
C3 0.0361(9) 0.0333(9) 0.0423(11) -0.0002(7) 0.0060(8) -0.0009(8)
C4 0.0367(10) 0.0292(8) 0.0412(10) 0.0039(7) -0.0063(8) -0.0017(7)
C5 0.0297(8) 0.0269(8) 0.0327(9) -0.0001(6) -0.0035(7) 0.0009(7)
C6 0.0304(9) 0.0273(8) 0.0279(8) 0.0006(7) -0.0017(7) -0.0003(6)
C7 0.0551(11) 0.0276(9) 0.0348(10) 0.0012(8) 0.0075(9) 0.0001(7)
C8 0.0510(11) 0.0294(9) 0.0326(9) 0.0001(8) 0.0089(8) 0.0012(7)
C9 0.0297(8) 0.0304(8) 0.0241(8) 0.0012(6) 0.0000(6) -0.0001(6)
C10 0.0312(9) 0.0283(8) 0.0224(8) -0.0025(7) -0.0038(6) -0.0038(6)
N1 0.0421(9) 0.0369(8) 0.0343(8) -0.0071(6) -0.0015(7) -0.0104(6)
N2 0.0470(9) 0.0360(8) 0.0263(7) 0.0054(6) 0.0017(6) -0.0049(6)
N3 0.0316(7) 0.0257(7) 0.0272(7) 0.0007(5) -0.0008(6) 0.0008(5)
O1 0.0492(8) 0.0501(8) 0.0392(8) 0.0112(6) 0.0127(6) 0.0072(6)
O2 0.0344(7) 0.0703(9) 0.0438(8) 0.0153(6) 0.0063(6) 0.0235(7)
O3 0.0602(9) 0.0482(8) 0.0358(8) -0.0120(7) 0.0006(6) 0.0124(6)
O4 0.0872(12) 0.0490(8) 0.0411(8) -0.0283(8) 0.0049(8) -0.0044(7)
O5 0.1103(13) 0.0425(8) 0.0275(7) -0.0259(8) 0.0044(8) -0.0045(6)
O6 0.0343(7) 0.0434(7) 0.0297(6) 0.0033(5) 0.0052(5) 0.0001(5)
O7 0.0489(7) 0.0368(7) 0.0354(7) 0.0086(6) 0.0026(6) 0.0093(5)
O8 0.0314(7) 0.0471(7) 0.0335(7) -0.0024(5) 0.0036(5) -0.0007(5)

loop_
_atom_type_symbol
_atom_type_description
_atom_type_scat_dispersion_real
_atom_type_scat_dispersion_imag
_atom_type_scat_source
C C 0.0033 0.0016 'International Tables Vol C Tables 4.2.6.8 and 6.1.1.4'
H H 0.0000 0.0000 'International Tables Vol C Tables 4.2.6.8 and 6.1.1.4'
N N 0.0061 0.0033 'International Tables Vol C Tables 4.2.6.8 and 6.1.1.4'
O O 0.0106 0.0060 'International Tables Vol C Tables 4.2.6.8 and 6.1.1.4'

loop_
_geom_angle_atom_site_label_1
_geom_angle_atom_site_label_2
_geom_angle_atom_site_label_3
_geom_angle
C2 C1 N2 105.53(15)
C2 C1 C4 131.08(17)
N2 C1 C4 123.29(15)
C1 C2 N1 108.13(16)
C1 C2 H2 125.9
N1 C2 H2 125.9
N1 C3 N2 107.93(15)
N1 C3 H3 126.0
N2 C3 H3 126.0
C1 C4 C5 113.69(14)
C1 C4 H4A 108.8
C5 C4 H4A 108.8
C1 C4 H4B 108.8
C5 C4 H4B 108.8
H4A C4 H4B 107.7
N3 C5 C4 108.02(13)
N3 C5 C6 107.87(12)
C4 C5 C6 113.34(14)
N3 C5 H5 109.2
C4 C5 H5 109.2
C6 C5 H5 109.2
O1 C6 O2 124.38(16)
O1 C6 C5 119.22(15)
O2 C6 C5 116.30(14)
O4 C7 O3 125.44(16)
O4 C7 C8 122.86(17)
O3 C7 C8 111.69(16)
O5 C8 C7 111.23(15)
O5 C8 C9 107.99(14)
C7 C8 C9 109.92(14)
O5 C8 H8 109.2
C7 C8 H8 109.2
C9 C8 H8 109.2
O6 C9 C8 111.69(14)
O6 C9 C10 112.87(13)
C8 C9 C10 109.09(13)
O6 C9 H9 107.7
C8 C9 H9 107.7
C10 C9 H9 107.7
O7 C10 O8 125.43(15)
O7 C10 C9 117.58(14)
O8 C10 C9 116.99(14)
C3 N1 C2 109.12(15)
C3 N1 H1 125.4
C2 N1 H1 125.4
C3 N2 C1 109.29(14)
C3 N2 H2A 125.4
C1 N2 H2A 125.4
C5 N3 H3A 109.5
C5 N3 H3B 109.5
H3A N3 H3B 109.5
C5 N3 H3C 109.5
H3A N3 H3C 109.5
H3B N3 H3C 109.5
C7 O3 H3D 109.5
C8 O5 H5A 109.5
C9 O6 H6 109.5

loop_
_geom_bond_atom_site_label_1
_geom_bond_atom_site_label_2
_geom_bond_distance
C1 C2 1.343(3)
C1 N2 1.381(2)
C1 C4 1.489(2)
C2 N1 1.362(2)
C2 H2 0.9300
C3 N1 1.313(2)
C3 N2 1.329(2)
C3 H3 0.9300
C4 C5 1.522(2)
C4 H4A 0.9700
C4 H4B 0.9700
C5 N3 1.487(2)
C5 C6 1.537(2)
C5 H5 0.9800
C6 O1 1.229(2)
C6 O2 1.241(2)
C7 O4 1.200(2)
C7 O3 1.311(2)
C7 C8 1.517(2)
C8 O5 1.414(2)
C8 C9 1.522(2)
C8 H8 0.9800
C9 O6 1.4092(19)
C9 C10 1.536(2)
C9 H9 0.9800
C10 O7 1.2407(19)
C10 O8 1.2574(19)
N1 H1 0.8600
N2 H2A 0.8600
N3 H3A 0.8900
N3 H3B 0.8900
N3 H3C 0.8900
O3 H3D 0.8200
O5 H5A 0.8200
O6 H6 0.8200

loop_
_geom_hbond_atom_site_label_D
_geom_hbond_atom_site_label_H
_geom_hbond_atom_site_label_A
_geom_hbond_site_symmetry_A
_geom_hbond_distance_DH
_geom_hbond_distance_HA
_geom_hbond_distance_DA
_geom_hbond_angle_DHA
N2 H2A O8 . 0.86 1.93 2.7689(19) 166
N1 H1 O2 2_656 0.86 1.84 2.6871(19) 169
N3 H3A O2 1_455 0.89 1.87 2.7532(18) 173
N3 H3B O7 3_666 0.89 2.09 2.7937(18) 135
N3 H3B O6 3_666 0.89 2.35 3.1374(18) 147
N3 H3C O7 1_455 0.89 1.85 2.7178(18) 164
O3 H3D O1 4_675 0.82 1.77 2.5856(17) 173
O5 H5A O4 3_776 0.82 2.11 2.8174(19) 145
O5 H5A O4 . 0.82 2.30 2.7015(19) 111
O6 H6 O8 1_655 0.82 1.92 2.7152(18) 162
